data_4078287
loop_
_publ_author_name
'Chen, Fei'
'Fan, Shimin'
'Wang, Yibin'
'Chen, Jue'
'Luo, Yunjie'

_publ_section_title
;
 Unusual Si--H Bond Activation and Formation of Cationic Scandium Amide
 Complexes from a Mono(amidinate)-Ligated Scandium Bis(silylamide) Complex
 and Their Performance in Isoprene Polymerization
;
_journal_issue 9
_journal_name_full Organometallics
_journal_page_first 3730
_journal_paper_doi 10.1021/om3002119
_journal_volume 31
_journal_year 2012
_chemical_formula_moiety 'C39 H67 N4 Sc Si4'
_chemical_formula_sum 'C39 H67 N4 Sc Si4'
_chemical_formula_weight 749.29
_chemical_name_systematic
; 
? 
;
_space_group_IT_number 15
_symmetry_cell_setting monoclinic
_symmetry_Int_Tables_number 15
_symmetry_space_group_name_Hall '-C 2yc'
_symmetry_space_group_name_H-M 'C 1 2/c 1'
_atom_sites_solution_hydrogens geom
_atom_sites_solution_primary direct
_atom_sites_solution_secondary difmap
_audit_creation_method SHELXL-97
_cell_angle_alpha 90.00
_cell_angle_beta 109.737(3)
_cell_angle_gamma 90.00
_cell_formula_units_Z 8
_cell_length_a 40.703(5)
_cell_length_b 18.366(2)
_cell_length_c 13.4760(17)
_cell_measurement_reflns_used 12650
_cell_measurement_temperature 223(2)
_cell_measurement_theta_max 27.6
_cell_measurement_theta_min 3.0
_cell_volume 9482(2)
_computing_cell_refinement CrystalClear
_computing_data_collection CrystalClear
_computing_data_reduction CrystalStructure
_computing_structure_refinement 'SHELXL-97 (Sheldrick, 1997)'
_computing_structure_solution 'SHELXS-97 (Sheldrick, 1990)'
_diffrn_ambient_temperature 223(2)
_diffrn_detector_area_resol_mean 14.63
_diffrn_measured_fraction_theta_full 0.996
_diffrn_measured_fraction_theta_max 0.996
_diffrn_measurement_device_type 'Rigaku Saturn'
_diffrn_measurement_method \w
_diffrn_radiation_monochromator graphite
_diffrn_radiation_source 'fine-focus sealed tube'
_diffrn_radiation_type MoK\a
_diffrn_radiation_wavelength 0.71075
_diffrn_reflns_av_R_equivalents 0.0508
_diffrn_reflns_av_sigmaI/netI 0.0645
_diffrn_reflns_limit_h_max 48
_diffrn_reflns_limit_h_min -49
_diffrn_reflns_limit_k_max 14
_diffrn_reflns_limit_k_min -22
_diffrn_reflns_limit_l_max 14
_diffrn_reflns_limit_l_min -16
_diffrn_reflns_number 23876
_diffrn_reflns_theta_full 25.50
_diffrn_reflns_theta_max 25.50
_diffrn_reflns_theta_min 3.02
_exptl_absorpt_coefficient_mu 0.284
_exptl_absorpt_correction_T_max 0.973
_exptl_absorpt_correction_T_min 0.690
_exptl_absorpt_correction_type multi-scan
_exptl_absorpt_process_details 'Jacobson, R. (1998) Private communication'
_exptl_crystal_colour colorless
_exptl_crystal_density_diffrn 1.050
_exptl_crystal_density_method 'not measured'
_exptl_crystal_description block
_exptl_crystal_F_000 3248
_exptl_crystal_size_max 0.60
_exptl_crystal_size_mid 0.58
_exptl_crystal_size_min 0.30
_refine_diff_density_max 0.851
_refine_diff_density_min -0.740
_refine_diff_density_rms 0.052
_refine_ls_extinction_method none
_refine_ls_goodness_of_fit_ref 1.141
_refine_ls_hydrogen_treatment mixed
_refine_ls_matrix_type full
_refine_ls_number_parameters 468
_refine_ls_number_reflns 8801
_refine_ls_number_restraints 4
_refine_ls_restrained_S_all 1.141
_refine_ls_R_factor_all 0.1186
_refine_ls_R_factor_gt 0.0846
_refine_ls_shift/su_max 0.000
_refine_ls_shift/su_mean 0.000
_refine_ls_structure_factor_coef Fsqd
_refine_ls_weighting_details 'calc w=1/[\s^2^(Fo^2^)+(0.0676P)^2^+14.1126P] where P=(Fo^2^+2Fc^2^)/3'
_refine_ls_weighting_scheme calc
_refine_ls_wR_factor_gt 0.1782
_refine_ls_wR_factor_ref 0.1960
_reflns_number_gt 6363
_reflns_number_total 8801
_reflns_threshold_expression >2sigma(I)
_cod_data_source_file om3002119_si_003.cif
_cod_data_source_block shelxl
_cod_original_sg_symbol_H-M 'C 2/c'
_cod_database_code 4078287

loop_
_symmetry_equiv_pos_as_xyz
'x, y, z'
'-x, y, -z+1/2'
'x+1/2, y+1/2, z'
'-x+1/2, y+1/2, -z+1/2'
'-x, -y, -z'
'x, -y, z-1/2'
'-x+1/2, -y+1/2, -z'
'x+1/2, -y+1/2, z-1/2'

loop_
_atom_site_label
_atom_site_type_symbol
_atom_site_fract_x
_atom_site_fract_y
_atom_site_fract_z
_atom_site_U_iso_or_equiv
_atom_site_adp_type
_atom_site_occupancy
_atom_site_symmetry_multiplicity
_atom_site_calc_flag
_atom_site_refinement_flags
_atom_site_disorder_assembly
_atom_site_disorder_group
Sc1 Sc 0.135066(18) 0.22154(4) 0.69914(5) 0.0412(2) Uani 1 1 d . A .
Si1 Si 0.16994(4) 0.05672(9) 0.66483(13) 0.0758(4) Uani 1 1 d D . .
H1 H 0.1409(12) 0.053(3) 0.560(3) 0.084(15) Uiso 1 1 d . . .
Si2 Si 0.20794(3) 0.18859(8) 0.79488(10) 0.0593(4) Uani 1 1 d . . .
H2 H 0.1907(9) 0.254(2) 0.810(3) 0.045(10) Uiso 1 1 d . . .
Si3 Si 0.09936(3) 0.16403(8) 0.83056(10) 0.0622(4) Uani 1 1 d . . .
H3 H 0.1050(9) 0.128(2) 0.738(3) 0.040(9) Uiso 1 1 d . . .
Si4 Si 0.12699(3) 0.31500(9) 0.91493(9) 0.0603(4) Uani 1 1 d . . .
H4 H 0.1256(11) 0.386(3) 0.859(3) 0.071(13) Uiso 1 1 d . . .
N1 N 0.13895(8) 0.30323(18) 0.5885(2) 0.0429(8) Uani 1 1 d . . .
N2 N 0.09048(8) 0.23758(18) 0.5581(2) 0.0411(7) Uani 1 1 d . . .
N3 N 0.17308(8) 0.1439(2) 0.7135(3) 0.0527(9) Uani 1 1 d . A .
N4 N 0.11879(8) 0.2451(2) 0.8250(2) 0.0474(8) Uani 1 1 d . A .
C1 C 0.10627(10) 0.2919(2) 0.5242(3) 0.0431(9) Uani 1 1 d . A .
C2 C 0.16530(10) 0.3427(2) 0.5620(3) 0.0474(10) Uani 1 1 d . A .
C3 C 0.18083(10) 0.4027(3) 0.6244(3) 0.0523(10) Uani 1 1 d . . .
C4 C 0.20770(12) 0.4390(3) 0.6018(4) 0.0706(14) Uani 1 1 d . A .
H4A H 0.2182 0.4798 0.6424 0.085 Uiso 1 1 calc R . .
C5 C 0.21909(14) 0.4169(4) 0.5226(4) 0.0828(17) Uani 1 1 d . . .
H5 H 0.2373 0.4421 0.5094 0.099 Uiso 1 1 calc R A .
C6 C 0.20391(13) 0.3575(4) 0.4621(4) 0.0752(15) Uani 1 1 d . A .
H6 H 0.2120 0.3424 0.4079 0.090 Uiso 1 1 calc R . .
C7 C 0.17657(11) 0.3191(3) 0.4795(3) 0.0575(12) Uani 1 1 d . . .
C8 C 0.16952(16) 0.4299(4) 0.7143(4) 0.0881(12) Uani 1 1 d . A .
H8 H 0.1518 0.3955 0.7221 0.106 Uiso 1 1 calc R . .
C9 C 0.19951(15) 0.4318(4) 0.8188(4) 0.0904(19) Uani 1 1 d . . .
H9A H 0.2158 0.4700 0.8169 0.136 Uiso 1 1 calc R A .
H9B H 0.2115 0.3852 0.8307 0.136 Uiso 1 1 calc R . .
H9C H 0.1904 0.4414 0.8755 0.136 Uiso 1 1 calc R . .
C10 C 0.15283(16) 0.5040(3) 0.6921(4) 0.0881(12) Uani 1 1 d . . .
H10A H 0.1698 0.5392 0.6859 0.132 Uiso 1 1 calc R A .
H10B H 0.1448 0.5180 0.7493 0.132 Uiso 1 1 calc R . .
H10C H 0.1332 0.5025 0.6267 0.132 Uiso 1 1 calc R . .
C11 C 0.16220(13) 0.2525(3) 0.4127(3) 0.0678(13) Uani 1 1 d . A .
H11 H 0.1424 0.2342 0.4325 0.081 Uiso 1 1 calc R . .
C12 C 0.18942(19) 0.1918(4) 0.4351(5) 0.109(2) Uani 1 1 d . . .
H12A H 0.2099 0.2092 0.4208 0.164 Uiso 1 1 calc R A .
H12B H 0.1797 0.1503 0.3903 0.164 Uiso 1 1 calc R . .
H12C H 0.1960 0.1773 0.5084 0.164 Uiso 1 1 calc R . .
C13 C 0.14807(18) 0.2704(4) 0.2936(4) 0.104(2) Uani 1 1 d . . .
H13A H 0.1318 0.3108 0.2812 0.155 Uiso 1 1 calc R A .
H13B H 0.1362 0.2281 0.2547 0.155 Uiso 1 1 calc R . .
H13C H 0.1673 0.2835 0.2701 0.155 Uiso 1 1 calc R . .
C14 C 0.05354(9) 0.2267(2) 0.5229(3) 0.0406(9) Uani 1 1 d . A .
C15 C 0.03095(10) 0.2807(2) 0.5368(3) 0.0504(10) Uani 1 1 d . . .
C16 C -0.00461(11) 0.2658(3) 0.5044(4) 0.0612(12) Uani 1 1 d . A .
H16 H -0.0199 0.3018 0.5126 0.073 Uiso 1 1 calc R . .
C17 C -0.01786(12) 0.2004(3) 0.4612(4) 0.0718(14) Uani 1 1 d . . .
H17 H -0.0421 0.1922 0.4382 0.086 Uiso 1 1 calc R A .
C18 C 0.00434(12) 0.1464(3) 0.4512(4) 0.0653(13) Uani 1 1 d . A .
H18 H -0.0048 0.1010 0.4227 0.078 Uiso 1 1 calc R . .
C19 C 0.04041(10) 0.1583(2) 0.4830(3) 0.0503(10) Uani 1 1 d . . .
C20 C 0.04344(12) 0.3548(3) 0.5873(3) 0.0585(11) Uani 1 1 d . A .
H20 H 0.0690 0.3577 0.6035 0.070 Uiso 1 1 calc R . .
C21 C 0.02636(15) 0.4179(3) 0.5119(4) 0.0868(17) Uani 1 1 d . . .
H21A H 0.0287 0.4092 0.4436 0.130 Uiso 1 1 calc R A .
H21B H 0.0378 0.4633 0.5407 0.130 Uiso 1 1 calc R . .
H21C H 0.0018 0.4209 0.5039 0.130 Uiso 1 1 calc R . .
C22 C 0.03605(15) 0.3624(4) 0.6901(4) 0.0876(18) Uani 1 1 d . . .
H22A H 0.0111 0.3593 0.6760 0.131 Uiso 1 1 calc R A .
H22B H 0.0446 0.4090 0.7221 0.131 Uiso 1 1 calc R . .
H22C H 0.0477 0.3235 0.7378 0.131 Uiso 1 1 calc R . .
C23 C 0.06380(12) 0.0969(3) 0.4719(4) 0.0607(12) Uani 1 1 d . A .
H23 H 0.0881 0.1116 0.5111 0.073 Uiso 1 1 calc R . .
C24 C 0.0611(2) 0.0855(4) 0.3574(5) 0.121(3) Uani 1 1 d . . .
H24A H 0.0376 0.0706 0.3164 0.182 Uiso 1 1 calc R A .
H24B H 0.0775 0.0479 0.3537 0.182 Uiso 1 1 calc R . .
H24C H 0.0667 0.1306 0.3291 0.182 Uiso 1 1 calc R . .
C25 C 0.05708(16) 0.0267(3) 0.5212(5) 0.0927(18) Uani 1 1 d . . .
H25A H 0.0575 0.0362 0.5924 0.139 Uiso 1 1 calc R A .
H25B H 0.0750 -0.0086 0.5231 0.139 Uiso 1 1 calc R . .
H25C H 0.0344 0.0075 0.4796 0.139 Uiso 1 1 calc R . .
C26 C 0.08936(11) 0.3353(3) 0.4268(3) 0.0528(11) Uani 1 1 d . . .
C27 C 0.09761(13) 0.4089(3) 0.4231(4) 0.0727(14) Uani 1 1 d . A .
H27 H 0.1143 0.4308 0.4817 0.087 Uiso 1 1 calc R . .
C28 C 0.08148(16) 0.4494(4) 0.3342(5) 0.104(2) Uani 1 1 d . . .
H28 H 0.0874 0.4987 0.3317 0.125 Uiso 1 1 calc R A .
C29 C 0.05656(18) 0.4179(4) 0.2488(5) 0.113(3) Uani 1 1 d . A .
H29 H 0.0453 0.4461 0.1886 0.136 Uiso 1 1 calc R . .
C30 C 0.04826(16) 0.3464(4) 0.2511(4) 0.094(2) Uani 1 1 d . . .
H30 H 0.0314 0.3253 0.1923 0.113 Uiso 1 1 calc R A .
C31 C 0.06448(12) 0.3041(3) 0.3396(3) 0.0646(13) Uani 1 1 d . A .
H31 H 0.0587 0.2546 0.3404 0.077 Uiso 1 1 calc R . .
C32 C 0.2086(16) 0.034(5) 0.626(6) 0.116(10) Uani 0.50 1 d PD A 1
H32A H 0.2069 0.0598 0.5610 0.174 Uiso 0.50 1 calc PR A 1
H32B H 0.2093 -0.0179 0.6142 0.174 Uiso 0.50 1 calc PR A 1
H32C H 0.2298 0.0490 0.6811 0.174 Uiso 0.50 1 calc PR A 1
C32' C 0.2108(15) 0.018(5) 0.652(6) 0.116(10) Uani 0.50 1 d PD A 2
H32D H 0.2195 0.0510 0.6101 0.174 Uiso 0.50 1 calc PR A 2
H32E H 0.2059 -0.0289 0.6181 0.174 Uiso 0.50 1 calc PR A 2
H32F H 0.2283 0.0131 0.7216 0.174 Uiso 0.50 1 calc PR A 2
C33 C 0.1682(7) -0.011(3) 0.765(3) 0.122(9) Uani 0.50 1 d PD A 1
H33A H 0.1896 -0.0088 0.8249 0.183 Uiso 0.50 1 calc PR A 1
H33B H 0.1655 -0.0594 0.7344 0.183 Uiso 0.50 1 calc PR A 1
H33C H 0.1485 -0.0002 0.7878 0.183 Uiso 0.50 1 calc PR A 1
C33' C 0.1514(7) -0.010(2) 0.735(3) 0.122(9) Uani 0.50 1 d PD A 2
H33D H 0.1651 -0.0100 0.8094 0.183 Uiso 0.50 1 calc PR A 2
H33E H 0.1521 -0.0585 0.7063 0.183 Uiso 0.50 1 calc PR A 2
H33F H 0.1275 0.0028 0.7256 0.183 Uiso 0.50 1 calc PR A 2
C34 C 0.24296(13) 0.2171(4) 0.7430(4) 0.0891(19) Uani 1 1 d . A .
H34A H 0.2550 0.1743 0.7303 0.134 Uiso 1 1 calc R . .
H34B H 0.2595 0.2483 0.7941 0.134 Uiso 1 1 calc R . .
H34C H 0.2327 0.2435 0.6774 0.134 Uiso 1 1 calc R . .
C35 C 0.22767(13) 0.1485(4) 0.9289(4) 0.0884(18) Uani 1 1 d . A .
H35A H 0.2093 0.1339 0.9555 0.133 Uiso 1 1 calc R . .
H35B H 0.2425 0.1844 0.9759 0.133 Uiso 1 1 calc R . .
H35C H 0.2415 0.1063 0.9252 0.133 Uiso 1 1 calc R . .
C36 C 0.12244(15) 0.1090(4) 0.9488(4) 0.098(2) Uani 1 1 d . A .
H36A H 0.1474 0.1137 0.9649 0.147 Uiso 1 1 calc R . .
H36B H 0.1158 0.0583 0.9352 0.147 Uiso 1 1 calc R . .
H36C H 0.1162 0.1262 1.0081 0.147 Uiso 1 1 calc R . .
C37 C 0.05158(13) 0.1612(4) 0.8025(5) 0.0855(17) Uani 1 1 d . A .
H37A H 0.0458 0.1886 0.8559 0.128 Uiso 1 1 calc R . .
H37B H 0.0442 0.1110 0.8031 0.128 Uiso 1 1 calc R . .
H37C H 0.0397 0.1824 0.7337 0.128 Uiso 1 1 calc R . .
C38 C 0.17055(13) 0.3076(4) 1.0189(4) 0.096(2) Uani 1 1 d . A .
H38A H 0.1725 0.2609 1.0539 0.144 Uiso 1 1 calc R . .
H38B H 0.1733 0.3464 1.0700 0.144 Uiso 1 1 calc R . .
H38C H 0.1886 0.3118 0.9871 0.144 Uiso 1 1 calc R . .
C39 C 0.09398(13) 0.3233(4) 0.9824(4) 0.0892(19) Uani 1 1 d . A .
H39A H 0.0713 0.3334 0.9305 0.134 Uiso 1 1 calc R . .
H39B H 0.1005 0.3627 1.0332 0.134 Uiso 1 1 calc R . .
H39C H 0.0930 0.2781 1.0184 0.134 Uiso 1 1 calc R . .

loop_
_atom_site_aniso_label
_atom_site_aniso_U_11
_atom_site_aniso_U_22
_atom_site_aniso_U_33
_atom_site_aniso_U_23
_atom_site_aniso_U_13
_atom_site_aniso_U_12
Sc1 0.0369(4) 0.0439(5) 0.0419(4) 0.0060(3) 0.0122(3) 0.0021(3)
Si1 0.0714(9) 0.0593(10) 0.0910(10) -0.0024(8) 0.0198(8) 0.0202(8)
Si2 0.0411(6) 0.0778(10) 0.0558(7) 0.0080(6) 0.0123(5) 0.0081(6)
Si3 0.0566(7) 0.0714(10) 0.0624(7) 0.0092(7) 0.0250(6) -0.0123(7)
Si4 0.0498(7) 0.0829(11) 0.0522(7) -0.0116(6) 0.0223(6) -0.0101(7)
N1 0.0372(17) 0.046(2) 0.0414(16) 0.0053(14) 0.0084(13) -0.0027(15)
N2 0.0369(16) 0.039(2) 0.0442(16) 0.0037(14) 0.0094(13) -0.0007(14)
N3 0.0464(19) 0.053(2) 0.0550(19) 0.0048(17) 0.0132(16) 0.0112(17)
N4 0.0420(18) 0.057(2) 0.0437(17) 0.0037(15) 0.0148(14) -0.0041(16)
C1 0.040(2) 0.043(2) 0.0423(19) -0.0003(17) 0.0089(16) 0.0028(18)
C2 0.044(2) 0.054(3) 0.046(2) 0.0092(19) 0.0161(18) 0.000(2)
C3 0.044(2) 0.056(3) 0.052(2) 0.005(2) 0.0105(18) -0.008(2)
C4 0.058(3) 0.079(4) 0.074(3) 0.004(3) 0.023(2) -0.018(3)
C5 0.066(3) 0.109(5) 0.082(4) 0.016(3) 0.036(3) -0.018(3)
C6 0.069(3) 0.102(5) 0.066(3) 0.015(3) 0.037(3) 0.003(3)
C7 0.058(3) 0.068(3) 0.049(2) 0.011(2) 0.020(2) 0.004(2)
C8 0.097(3) 0.089(3) 0.080(2) -0.010(2) 0.031(2) 0.003(2)
C9 0.097(4) 0.111(5) 0.058(3) -0.013(3) 0.020(3) -0.026(4)
C10 0.097(3) 0.089(3) 0.080(2) -0.010(2) 0.031(2) 0.003(2)
C11 0.076(3) 0.075(4) 0.057(3) -0.003(2) 0.029(2) 0.005(3)
C12 0.134(6) 0.093(5) 0.095(4) -0.020(4) 0.031(4) 0.028(4)
C13 0.120(5) 0.126(6) 0.060(3) -0.013(3) 0.024(3) -0.006(4)
C14 0.0326(19) 0.044(2) 0.0431(19) 0.0003(17) 0.0095(16) -0.0001(17)
C15 0.043(2) 0.053(3) 0.050(2) -0.0022(19) 0.0086(18) 0.007(2)
C16 0.039(2) 0.075(4) 0.069(3) -0.009(2) 0.018(2) 0.008(2)
C17 0.038(2) 0.087(4) 0.088(3) -0.007(3) 0.018(2) -0.008(3)
C18 0.051(3) 0.061(3) 0.077(3) -0.012(3) 0.013(2) -0.014(2)
C19 0.042(2) 0.051(3) 0.057(2) -0.005(2) 0.0151(19) -0.005(2)
C20 0.053(3) 0.052(3) 0.062(3) -0.011(2) 0.009(2) 0.012(2)
C21 0.090(4) 0.053(3) 0.096(4) -0.012(3) 0.004(3) 0.023(3)
C22 0.088(4) 0.094(5) 0.078(3) -0.029(3) 0.024(3) 0.008(3)
C23 0.053(3) 0.044(3) 0.084(3) -0.007(2) 0.021(2) -0.002(2)
C24 0.186(7) 0.081(5) 0.130(5) 0.008(4) 0.098(5) 0.051(5)
C25 0.100(4) 0.060(4) 0.126(5) 0.013(3) 0.048(4) 0.011(3)
C26 0.048(2) 0.053(3) 0.048(2) 0.0090(19) 0.0049(19) -0.001(2)
C27 0.068(3) 0.056(3) 0.071(3) 0.021(2) -0.005(2) -0.001(3)
C28 0.093(4) 0.078(5) 0.105(4) 0.047(4) -0.016(4) -0.016(3)
C29 0.115(5) 0.092(5) 0.088(4) 0.051(4) -0.024(4) -0.022(4)
C30 0.101(4) 0.093(5) 0.054(3) 0.022(3) -0.018(3) -0.013(4)
C31 0.071(3) 0.059(3) 0.048(2) 0.004(2) -0.001(2) -0.012(2)
C32 0.109(9) 0.09(3) 0.15(3) 0.001(17) 0.045(16) 0.054(8)
C32' 0.109(9) 0.09(3) 0.15(3) 0.001(17) 0.045(16) 0.054(8)
C33 0.16(3) 0.056(5) 0.16(2) 0.020(11) 0.06(2) 0.013(19)
C33' 0.16(3) 0.056(5) 0.16(2) 0.020(11) 0.06(2) 0.013(19)
C34 0.054(3) 0.133(6) 0.080(3) 0.008(4) 0.023(3) -0.003(3)
C35 0.062(3) 0.123(6) 0.069(3) 0.019(3) 0.006(3) 0.012(3)
C36 0.099(4) 0.100(5) 0.089(4) 0.040(4) 0.024(3) -0.021(4)
C37 0.064(3) 0.103(5) 0.099(4) -0.007(3) 0.039(3) -0.026(3)
C38 0.058(3) 0.154(7) 0.072(3) -0.028(4) 0.015(3) -0.008(4)
C39 0.066(3) 0.140(6) 0.072(3) -0.031(3) 0.037(3) -0.017(3)

loop_
_atom_type_symbol
_atom_type_description
_atom_type_scat_dispersion_real
_atom_type_scat_dispersion_imag
_atom_type_scat_source
C C 0.0033 0.0016 'International Tables Vol C Tables 4.2.6.8 and 6.1.1.4'
H H 0.0000 0.0000 'International Tables Vol C Tables 4.2.6.8 and 6.1.1.4'
N N 0.0061 0.0033 'International Tables Vol C Tables 4.2.6.8 and 6.1.1.4'
Sc Sc 0.2519 0.3716 'International Tables Vol C Tables 4.2.6.8 and 6.1.1.4'
Si Si 0.0817 0.0704 'International Tables Vol C Tables 4.2.6.8 and 6.1.1.4'

loop_
_geom_angle_atom_site_label_1
_geom_angle_atom_site_label_2
_geom_angle_atom_site_label_3
_geom_angle
N4 Sc1 N3 120.42(13)
N4 Sc1 N1 122.69(14)
N3 Sc1 N1 108.51(13)
N4 Sc1 N2 106.69(12)
N3 Sc1 N2 123.84(13)
N1 Sc1 N2 62.15(11)
N4 Sc1 C1 118.03(13)
N3 Sc1 C1 121.55(13)
N1 Sc1 C1 30.94(11)
N2 Sc1 C1 31.24(11)
N4 Sc1 Si3 36.28(10)
N3 Sc1 Si3 102.09(11)
N1 Sc1 Si3 149.27(9)
N2 Sc1 Si3 98.31(9)
C1 Sc1 Si3 125.53(9)
N4 Sc1 Si2 104.15(9)
N3 Sc1 Si2 35.38(10)
N1 Sc1 Si2 98.71(9)
N2 Sc1 Si2 149.06(9)
C1 Sc1 Si2 126.46(9)
Si3 Sc1 Si2 108.01(4)
N4 Sc1 H2 86.0(8)
N3 Sc1 H2 65.2(10)
N1 Sc1 H2 89.2(9)
N2 Sc1 H2 151.3(9)
C1 Sc1 H2 120.1(9)
Si3 Sc1 H2 106.4(8)
Si2 Sc1 H2 29.8(10)
N4 Sc1 H3 67.8(9)
N3 Sc1 H3 84.3(9)
N1 Sc1 H3 148.9(8)
N2 Sc1 H3 87.1(8)
C1 Sc1 H3 118.3(8)
Si3 Sc1 H3 31.5(8)
Si2 Sc1 H3 107.0(8)
H2 Sc1 H3 121.7(12)
N3 Si1 C33 111.3(19)
N3 Si1 C33' 114.4(19)
C33 Si1 C33' 20.6(16)
N3 Si1 C32' 116(3)
C33 Si1 C32' 94(2)
C33' Si1 C32' 109(2)
N3 Si1 C32 111(3)
C33 Si1 C32 108(2)
C33' Si1 C32 121(3)
C32' Si1 C32 14(3)
N3 Si1 H1 109.4(19)
C33 Si1 H1 116(2)
C33' Si1 H1 97(2)
C32' Si1 H1 110(3)
C32 Si1 H1 101(3)
N3 Si2 C34 118.4(2)
N3 Si2 C35 115.5(2)
C34 Si2 C35 110.0(2)
N3 Si2 Sc1 45.19(12)
C34 Si2 Sc1 125.27(19)
C35 Si2 Sc1 124.09(18)
N3 Si2 H2 98.9(14)
C34 Si2 H2 107.1(15)
C35 Si2 H2 105.1(14)
Sc1 Si2 H2 53.7(14)
N4 Si3 C36 114.0(2)
N4 Si3 C37 119.2(2)
C36 Si3 C37 110.7(3)
N4 Si3 Sc1 45.95(11)
C36 Si3 Sc1 121.35(19)
C37 Si3 Sc1 127.21(19)
N4 Si3 H3 98.5(14)
C36 Si3 H3 107.4(14)
C37 Si3 H3 105.2(13)
Sc1 Si3 H3 52.6(14)
N4 Si4 C38 112.7(2)
N4 Si4 C39 113.9(2)
C38 Si4 C39 107.5(2)
N4 Si4 H4 109.6(16)
C38 Si4 H4 107.8(16)
C39 Si4 H4 105.0(16)
C1 N1 C2 125.5(3)
C1 N1 Sc1 92.9(2)
C2 N1 Sc1 139.3(2)
C1 N2 C14 124.0(3)
C1 N2 Sc1 92.5(2)
C14 N2 Sc1 138.6(2)
Si2 N3 Si1 129.8(2)
Si2 N3 Sc1 99.44(18)
Si1 N3 Sc1 130.62(19)
Si3 N4 Si4 127.29(19)
Si3 N4 Sc1 97.77(17)
Si4 N4 Sc1 134.13(19)
N1 C1 N2 112.3(3)
N1 C1 C26 123.5(4)
N2 C1 C26 124.3(3)
N1 C1 Sc1 56.13(19)
N2 C1 Sc1 56.23(18)
C26 C1 Sc1 177.2(3)
C3 C2 C7 121.0(4)
C3 C2 N1 118.1(3)
C7 C2 N1 120.7(4)
C4 C3 C2 118.1(4)
C4 C3 C8 119.1(5)
C2 C3 C8 122.8(4)
C5 C4 C3 121.8(5)
C5 C4 H4A 119.1
C3 C4 H4A 119.1
C4 C5 C6 119.8(5)
C4 C5 H5 120.1
C6 C5 H5 120.1
C5 C6 C7 121.4(5)
C5 C6 H6 119.3
C7 C6 H6 119.3
C6 C7 C2 117.8(5)
C6 C7 C11 118.4(4)
C2 C7 C11 123.7(4)
C10 C8 C3 112.1(5)
C10 C8 C9 109.3(5)
C3 C8 C9 112.4(5)
C10 C8 H8 107.6
C3 C8 H8 107.6
C9 C8 H8 107.6
C8 C9 H9A 109.5
C8 C9 H9B 109.5
H9A C9 H9B 109.5
C8 C9 H9C 109.5
H9A C9 H9C 109.5
H9B C9 H9C 109.5
C8 C10 H10A 109.5
C8 C10 H10B 109.5
H10A C10 H10B 109.5
C8 C10 H10C 109.5
H10A C10 H10C 109.5
H10B C10 H10C 109.5
C7 C11 C12 111.3(4)
C7 C11 C13 112.3(5)
C12 C11 C13 110.5(5)
C7 C11 H11 107.5
C12 C11 H11 107.5
C13 C11 H11 107.5
C11 C12 H12A 109.5
C11 C12 H12B 109.5
H12A C12 H12B 109.5
C11 C12 H12C 109.5
H12A C12 H12C 109.5
H12B C12 H12C 109.5
C11 C13 H13A 109.5
C11 C13 H13B 109.5
H13A C13 H13B 109.5
C11 C13 H13C 109.5
H13A C13 H13C 109.5
H13B C13 H13C 109.5
C19 C14 C15 120.1(3)
C19 C14 N2 118.3(3)
C15 C14 N2 121.3(4)
C16 C15 C14 118.6(4)
C16 C15 C20 117.9(4)
C14 C15 C20 123.5(4)
C17 C16 C15 121.7(4)
C17 C16 H16 119.1
C15 C16 H16 119.1
C16 C17 C18 119.9(4)
C16 C17 H17 120.1
C18 C17 H17 120.1
C17 C18 C19 120.8(5)
C17 C18 H18 119.6
C19 C18 H18 119.6
C18 C19 C14 118.8(4)
C18 C19 C23 118.9(4)
C14 C19 C23 122.3(3)
C22 C20 C15 110.4(4)
C22 C20 C21 110.4(4)
C15 C20 C21 111.5(4)
C22 C20 H20 108.2
C15 C20 H20 108.2
C21 C20 H20 108.2
C20 C21 H21A 109.5
C20 C21 H21B 109.5
H21A C21 H21B 109.5
C20 C21 H21C 109.5
H21A C21 H21C 109.5
H21B C21 H21C 109.5
C20 C22 H22A 109.5
C20 C22 H22B 109.5
H22A C22 H22B 109.5
C20 C22 H22C 109.5
H22A C22 H22C 109.5
H22B C22 H22C 109.5
C19 C23 C25 112.2(4)
C19 C23 C24 111.7(4)
C25 C23 C24 111.3(5)
C19 C23 H23 107.1
C25 C23 H23 107.1
C24 C23 H23 107.1
C23 C24 H24A 109.5
C23 C24 H24B 109.5
H24A C24 H24B 109.5
C23 C24 H24C 109.5
H24A C24 H24C 109.5
H24B C24 H24C 109.5
C23 C25 H25A 109.5
C23 C25 H25B 109.5
H25A C25 H25B 109.5
C23 C25 H25C 109.5
H25A C25 H25C 109.5
H25B C25 H25C 109.5
C31 C26 C27 118.9(4)
C31 C26 C1 120.9(4)
C27 C26 C1 120.2(4)
C28 C27 C26 120.4(5)
C28 C27 H27 119.8
C26 C27 H27 119.8
C27 C28 C29 120.0(6)
C27 C28 H28 120.0
C29 C28 H28 120.0
C30 C29 C28 120.3(5)
C30 C29 H29 119.9
C28 C29 H29 119.9
C29 C30 C31 120.7(5)
C29 C30 H30 119.6
C31 C30 H30 119.6
C30 C31 C26 119.6(5)
C30 C31 H31 120.2
C26 C31 H31 120.2
Si1 C32 H32A 109.5
Si1 C32 H32B 109.5
Si1 C32 H32C 109.5
Si1 C32' H32D 109.5
Si1 C32' H32E 109.5
H32D C32' H32E 109.5
Si1 C32' H32F 109.5
H32D C32' H32F 109.5
H32E C32' H32F 109.5
Si1 C33 H33A 109.5
Si1 C33 H33B 109.5
Si1 C33 H33C 109.5
Si1 C33' H33D 109.5
Si1 C33' H33E 109.5
H33D C33' H33E 109.5
Si1 C33' H33F 109.5
H33D C33' H33F 109.5
H33E C33' H33F 109.5
Si2 C34 H34A 109.5
Si2 C34 H34B 109.5
H34A C34 H34B 109.5
Si2 C34 H34C 109.5
H34A C34 H34C 109.5
H34B C34 H34C 109.5
Si2 C35 H35A 109.5
Si2 C35 H35B 109.5
H35A C35 H35B 109.5
Si2 C35 H35C 109.5
H35A C35 H35C 109.5
H35B C35 H35C 109.5
Si3 C36 H36A 109.5
Si3 C36 H36B 109.5
H36A C36 H36B 109.5
Si3 C36 H36C 109.5
H36A C36 H36C 109.5
H36B C36 H36C 109.5
Si3 C37 H37A 109.5
Si3 C37 H37B 109.5
H37A C37 H37B 109.5
Si3 C37 H37C 109.5
H37A C37 H37C 109.5
H37B C37 H37C 109.5
Si4 C38 H38A 109.5
Si4 C38 H38B 109.5
H38A C38 H38B 109.5
Si4 C38 H38C 109.5
H38A C38 H38C 109.5
H38B C38 H38C 109.5
Si4 C39 H39A 109.5
Si4 C39 H39B 109.5
H39A C39 H39B 109.5
Si4 C39 H39C 109.5
H39A C39 H39C 109.5
H39B C39 H39C 109.5

loop_
_geom_bond_atom_site_label_1
_geom_bond_atom_site_label_2
_geom_bond_distance
Sc1 N4 2.065(3)
Sc1 N3 2.065(3)
Sc1 N1 2.158(3)
Sc1 N2 2.160(3)
Sc1 C1 2.596(4)
Sc1 Si3 2.8466(14)
Sc1 Si2 2.8714(14)
Sc1 H2 2.33(4)
Sc1 H3 2.27(4)
Si1 N3 1.718(4)
Si1 C33 1.853(16)
Si1 C33' 1.858(16)
Si1 C32' 1.867(16)
Si1 C32 1.869(17)
Si1 H1 1.50(4)
Si2 N3 1.685(4)
Si2 C34 1.863(5)
Si2 C35 1.863(5)
Si2 H2 1.44(4)
Si3 N4 1.700(4)
Si3 C36 1.852(5)
Si3 C37 1.852(5)
Si3 H3 1.49(3)
Si4 N4 1.718(4)
Si4 C38 1.857(5)
Si4 C39 1.865(5)
Si4 H4 1.50(5)
N1 C1 1.336(5)
N1 C2 1.437(5)
N2 C1 1.347(5)
N2 C14 1.430(4)
C1 C26 1.490(5)
C2 C3 1.400(6)
C2 C7 1.406(6)
C3 C4 1.400(6)
C3 C8 1.518(7)
C4 C5 1.361(7)
C4 H4A 0.9400
C5 C6 1.377(8)
C5 H5 0.9400
C6 C7 1.403(6)
C6 H6 0.9400
C7 C11 1.515(7)
C8 C10 1.506(8)
C8 C9 1.521(7)
C8 H8 0.9900
C9 H9A 0.9700
C9 H9B 0.9700
C9 H9C 0.9700
C10 H10A 0.9700
C10 H10B 0.9700
C10 H10C 0.9700
C11 C12 1.529(8)
C11 C13 1.547(7)
C11 H11 0.9900
C12 H12A 0.9700
C12 H12B 0.9700
C12 H12C 0.9700
C13 H13A 0.9700
C13 H13B 0.9700
C13 H13C 0.9700
C14 C19 1.401(6)
C14 C15 1.406(5)
C15 C16 1.390(6)
C15 C20 1.531(6)
C16 C17 1.364(7)
C16 H16 0.9400
C17 C18 1.379(7)
C17 H17 0.9400
C18 C19 1.400(6)
C18 H18 0.9400
C19 C23 1.514(6)
C20 C22 1.520(6)
C20 C21 1.543(7)
C20 H20 0.9900
C21 H21A 0.9700
C21 H21B 0.9700
C21 H21C 0.9700
C22 H22A 0.9700
C22 H22B 0.9700
C22 H22C 0.9700
C23 C25 1.518(7)
C23 C24 1.525(7)
C23 H23 0.9900
C24 H24A 0.9700
C24 H24B 0.9700
C24 H24C 0.9700
C25 H25A 0.9700
C25 H25B 0.9700
C25 H25C 0.9700
C26 C31 1.389(6)
C26 C27 1.398(6)
C27 C28 1.374(7)
C27 H27 0.9400
C28 C29 1.378(8)
C28 H28 0.9400
C29 C30 1.360(8)
C29 H29 0.9400
C30 C31 1.389(6)
C30 H30 0.9400
C31 H31 0.9400
C32 H32A 0.9700
C32 H32B 0.9700
C32 H32C 0.9700
C32' H32D 0.9700
C32' H32E 0.9700
C32' H32F 0.9700
C33 H33A 0.9700
C33 H33B 0.9700
C33 H33C 0.9700
C33' H33D 0.9700
C33' H33E 0.9700
C33' H33F 0.9700
C34 H34A 0.9700
C34 H34B 0.9700
C34 H34C 0.9700
C35 H35A 0.9700
C35 H35B 0.9700
C35 H35C 0.9700
C36 H36A 0.9700
C36 H36B 0.9700
C36 H36C 0.9700
C37 H37A 0.9700
C37 H37B 0.9700
C37 H37C 0.9700
C38 H38A 0.9700
C38 H38B 0.9700
C38 H38C 0.9700
C39 H39A 0.9700
C39 H39B 0.9700
C39 H39C 0.9700

loop_
_geom_torsion_atom_site_label_1
_geom_torsion_atom_site_label_2
_geom_torsion_atom_site_label_3
_geom_torsion_atom_site_label_4
_geom_torsion
N4 Sc1 Si2 N3 123.2(2)
N1 Sc1 Si2 N3 -109.82(19)
N2 Sc1 Si2 N3 -61.4(2)
C1 Sc1 Si2 N3 -94.8(2)
Si3 Sc1 Si2 N3 85.55(17)
N4 Sc1 Si2 C34 -140.1(3)
N3 Sc1 Si2 C34 96.8(3)
N1 Sc1 Si2 C34 -13.0(3)
N2 Sc1 Si2 C34 35.4(3)
C1 Sc1 Si2 C34 2.0(3)
Si3 Sc1 Si2 C34 -177.7(3)
N4 Sc1 Si2 C35 29.6(3)
N3 Sc1 Si2 C35 -93.5(3)
N1 Sc1 Si2 C35 156.7(3)
N2 Sc1 Si2 C35 -154.9(3)
C1 Sc1 Si2 C35 171.7(3)
Si3 Sc1 Si2 C35 -8.0(3)
N3 Sc1 Si3 N4 125.68(18)
N1 Sc1 Si3 N4 -59.6(2)
N2 Sc1 Si3 N4 -106.96(18)
C1 Sc1 Si3 N4 -90.18(19)
Si2 Sc1 Si3 N4 89.50(16)
N4 Sc1 Si3 C36 -94.3(3)
N3 Sc1 Si3 C36 31.4(3)
N1 Sc1 Si3 C36 -153.9(3)
N2 Sc1 Si3 C36 158.8(3)
C1 Sc1 Si3 C36 175.6(3)
Si2 Sc1 Si3 C36 -4.8(3)
N4 Sc1 Si3 C37 96.7(3)
N3 Sc1 Si3 C37 -137.6(3)
N1 Sc1 Si3 C37 37.1(3)
N2 Sc1 Si3 C37 -10.2(3)
C1 Sc1 Si3 C37 6.6(3)
Si2 Sc1 Si3 C37 -173.7(3)
N4 Sc1 N1 C1 -90.9(2)
N3 Sc1 N1 C1 121.0(2)
N2 Sc1 N1 C1 1.8(2)
Si3 Sc1 N1 C1 -53.5(3)
Si2 Sc1 N1 C1 156.0(2)
N4 Sc1 N1 C2 107.2(4)
N3 Sc1 N1 C2 -40.9(4)
N2 Sc1 N1 C2 -160.1(4)
C1 Sc1 N1 C2 -161.9(5)
Si3 Sc1 N1 C2 144.6(3)
Si2 Sc1 N1 C2 -5.8(4)
N4 Sc1 N2 C1 116.8(2)
N3 Sc1 N2 C1 -96.3(3)
N1 Sc1 N2 C1 -1.8(2)
Si3 Sc1 N2 C1 153.1(2)
Si2 Sc1 N2 C1 -58.5(3)
N4 Sc1 N2 C14 -36.9(4)
N3 Sc1 N2 C14 110.0(4)
N1 Sc1 N2 C14 -155.5(4)
C1 Sc1 N2 C14 -153.7(5)
Si3 Sc1 N2 C14 -0.6(4)
Si2 Sc1 N2 C14 147.8(3)
C34 Si2 N3 Si1 71.2(4)
C35 Si2 N3 Si1 -62.3(4)
Sc1 Si2 N3 Si1 -176.0(4)
C34 Si2 N3 Sc1 -112.9(3)
C35 Si2 N3 Sc1 113.6(2)
C33 Si1 N3 Si2 78.0(10)
C33' Si1 N3 Si2 100.2(10)
C32' Si1 N3 Si2 -28(2)
C32 Si1 N3 Si2 -41(2)
C33 Si1 N3 Sc1 -96.7(10)
C33' Si1 N3 Sc1 -74.6(10)
C32' Si1 N3 Sc1 158(2)
C32 Si1 N3 Sc1 144(2)
N4 Sc1 N3 Si2 -70.3(2)
N1 Sc1 N3 Si2 78.71(17)
N2 Sc1 N3 Si2 147.08(14)
C1 Sc1 N3 Si2 109.86(17)
Si3 Sc1 N3 Si2 -104.16(14)
N4 Sc1 N3 Si1 105.6(3)
N1 Sc1 N3 Si1 -105.4(3)
N2 Sc1 N3 Si1 -37.0(3)
C1 Sc1 N3 Si1 -74.2(3)
Si3 Sc1 N3 Si1 71.7(2)
Si2 Sc1 N3 Si1 175.9(4)
C36 Si3 N4 Si4 -59.6(4)
C37 Si3 N4 Si4 74.1(3)
Sc1 Si3 N4 Si4 -170.8(3)
C36 Si3 N4 Sc1 111.2(3)
C37 Si3 N4 Sc1 -115.0(2)
C38 Si4 N4 Si3 90.7(3)
C39 Si4 N4 Si3 -32.0(4)
C38 Si4 N4 Sc1 -76.6(3)
C39 Si4 N4 Sc1 160.7(3)
N3 Sc1 N4 Si3 -67.1(2)
N1 Sc1 N4 Si3 148.40(14)
N2 Sc1 N4 Si3 81.17(17)
C1 Sc1 N4 Si3 112.78(16)
Si2 Sc1 N4 Si3 -101.28(13)
N3 Sc1 N4 Si4 102.7(3)
N1 Sc1 N4 Si4 -41.8(3)
N2 Sc1 N4 Si4 -109.0(3)
C1 Sc1 N4 Si4 -77.4(3)
Si3 Sc1 N4 Si4 169.8(4)
Si2 Sc1 N4 Si4 68.5(3)
C2 N1 C1 N2 162.8(4)
Sc1 N1 C1 N2 -2.8(3)
C2 N1 C1 C26 -17.7(6)
Sc1 N1 C1 C26 176.7(4)
C2 N1 C1 Sc1 165.6(4)
C14 N2 C1 N1 162.1(3)
Sc1 N2 C1 N1 2.8(3)
C14 N2 C1 C26 -17.4(6)
Sc1 N2 C1 C26 -176.7(4)
C14 N2 C1 Sc1 159.3(4)
N4 Sc1 C1 N1 107.6(2)
N3 Sc1 C1 N1 -72.6(3)
N2 Sc1 C1 N1 -176.9(4)
Si3 Sc1 C1 N1 149.7(2)
Si2 Sc1 C1 N1 -29.9(3)
N4 Sc1 C1 N2 -75.5(3)
N3 Sc1 C1 N2 104.4(2)
N1 Sc1 C1 N2 176.9(4)
Si3 Sc1 C1 N2 -33.4(3)
Si2 Sc1 C1 N2 147.0(2)
N4 Sc1 C1 C26 25(6)
N3 Sc1 C1 C26 -155(6)
N1 Sc1 C1 C26 -82(6)
N2 Sc1 C1 C26 101(6)
Si3 Sc1 C1 C26 68(6)
Si2 Sc1 C1 C26 -112(6)
C1 N1 C2 C3 122.6(4)
Sc1 N1 C2 C3 -79.8(5)
C1 N1 C2 C7 -61.1(6)
Sc1 N1 C2 C7 96.5(5)
C7 C2 C3 C4 0.6(6)
N1 C2 C3 C4 176.9(4)
C7 C2 C3 C8 -179.9(4)
N1 C2 C3 C8 -3.6(6)
C2 C3 C4 C5 -0.9(7)
C8 C3 C4 C5 179.6(5)
C3 C4 C5 C6 0.4(8)
C4 C5 C6 C7 0.4(9)
C5 C6 C7 C2 -0.7(8)
C5 C6 C7 C11 -177.5(5)
C3 C2 C7 C6 0.1(6)
N1 C2 C7 C6 -176.1(4)
C3 C2 C7 C11 176.8(4)
N1 C2 C7 C11 0.6(6)
C4 C3 C8 C10 66.4(6)
C2 C3 C8 C10 -113.1(6)
C4 C3 C8 C9 -57.2(7)
C2 C3 C8 C9 123.3(5)
C6 C7 C11 C12 65.8(6)
C2 C7 C11 C12 -110.8(5)
C6 C7 C11 C13 -58.7(6)
C2 C7 C11 C13 124.7(5)
C1 N2 C14 C19 126.4(4)
Sc1 N2 C14 C19 -85.9(5)
C1 N2 C14 C15 -59.5(5)
Sc1 N2 C14 C15 88.2(5)
C19 C14 C15 C16 -3.6(6)
N2 C14 C15 C16 -177.7(4)
C19 C14 C15 C20 175.4(4)
N2 C14 C15 C20 1.3(6)
C14 C15 C16 C17 0.8(7)
C20 C15 C16 C17 -178.3(4)
C15 C16 C17 C18 1.7(8)
C16 C17 C18 C19 -1.3(8)
C17 C18 C19 C14 -1.5(7)
C17 C18 C19 C23 179.1(4)
C15 C14 C19 C18 4.0(6)
N2 C14 C19 C18 178.2(4)
C15 C14 C19 C23 -176.7(4)
N2 C14 C19 C23 -2.5(6)
C16 C15 C20 C22 63.8(5)
C14 C15 C20 C22 -115.2(5)
C16 C15 C20 C21 -59.2(6)
C14 C15 C20 C21 121.8(5)
C18 C19 C23 C25 -51.4(6)
C14 C19 C23 C25 129.2(5)
C18 C19 C23 C24 74.4(6)
C14 C19 C23 C24 -104.9(5)
N1 C1 C26 C31 148.7(4)
N2 C1 C26 C31 -31.9(6)
Sc1 C1 C26 C31 -131(6)
N1 C1 C26 C27 -33.3(6)
N2 C1 C26 C27 146.1(5)
Sc1 C1 C26 C27 47(7)
C31 C26 C27 C28 -0.4(8)
C1 C26 C27 C28 -178.5(5)
C26 C27 C28 C29 1.2(10)
C27 C28 C29 C30 -1.2(12)
C28 C29 C30 C31 0.5(12)
C29 C30 C31 C26 0.3(10)
C27 C26 C31 C30 -0.3(8)
C1 C26 C31 C30 177.8(5)
